data_7227271
loop_
_publ_author_name
'Liu, Huan'
'Wang, Dong-Liang'
'Chen, Xia'
'Lu, Yong'
'Zhao, Xiao-Li'
'Liu, Ye'

_publ_section_title
;
 Efficient and recyclable Ir(i)-catalysts with the involvement of
 \p-acceptor phosphines for N-alkylation of aryl amines with alcohols
;
_journal_issue 4
_journal_name_full 'Green Chem.'
_journal_page_first 1109
_journal_paper_doi 10.1039/C6GC03096C
_journal_volume 19
_journal_year 2017
_chemical_formula_sum 'C49 H44 Cl5 F6 Ir N4 O7 P2 S2'
_chemical_formula_weight 1410.39
_chemical_name_systematic
; 
 ? 
;
_space_group_IT_number 2
_symmetry_cell_setting triclinic
_symmetry_space_group_name_Hall '-P 1'
_symmetry_space_group_name_H-M 'P -1'
_atom_sites_solution_hydrogens geom
_atom_sites_solution_primary direct
_atom_sites_solution_secondary difmap
_audit_creation_method SHELXL-97
_audit_update_record
;
2016-11-08 deposited with the CCDC.
2016-12-15 downloaded from the CCDC.
;
_cell_angle_alpha 93.601(2)
_cell_angle_beta 96.085(2)
_cell_angle_gamma 111.847(2)
_cell_formula_units_Z 2
_cell_length_a 12.1733(7)
_cell_length_b 12.9667(7)
_cell_length_c 19.5210(11)
_cell_measurement_reflns_used 6127
_cell_measurement_temperature 296(2)
_cell_measurement_theta_max 20.48
_cell_measurement_theta_min 2.20
_cell_volume 2826.4(3)
_computing_structure_refinement 'SHELXL-97 (Sheldrick, 2008)'
_computing_structure_solution 'SHELXS-97 (Sheldrick, 2008)'
_diffrn_ambient_temperature 296(2)
_diffrn_measured_fraction_theta_full 0.991
_diffrn_measured_fraction_theta_max 0.991
_diffrn_measurement_device_type 'Bruker Smart Apex II CCD'
_diffrn_radiation_monochromator graphite
_diffrn_radiation_source 'fine-focus sealed tube'
_diffrn_radiation_type MoK\a
_diffrn_radiation_wavelength 0.71073
_diffrn_reflns_av_R_equivalents 0.0576
_diffrn_reflns_av_sigmaI/netI 0.0625
_diffrn_reflns_limit_h_max 11
_diffrn_reflns_limit_h_min -14
_diffrn_reflns_limit_k_max 15
_diffrn_reflns_limit_k_min -15
_diffrn_reflns_limit_l_max 23
_diffrn_reflns_limit_l_min -23
_diffrn_reflns_number 32873
_diffrn_reflns_theta_full 25.01
_diffrn_reflns_theta_max 25.01
_diffrn_reflns_theta_min 1.70
_exptl_absorpt_coefficient_mu 2.801
_exptl_absorpt_correction_T_max 0.5296
_exptl_absorpt_correction_T_min 0.4772
_exptl_absorpt_correction_type multi-scan
_exptl_absorpt_process_details sadabs
_exptl_crystal_colour yellow
_exptl_crystal_density_diffrn 1.657
_exptl_crystal_density_method 'not measured'
_exptl_crystal_description block
_exptl_crystal_F_000 1400
_exptl_crystal_size_max 0.31
_exptl_crystal_size_mid 0.27
_exptl_crystal_size_min 0.26
_refine_diff_density_max 1.567
_refine_diff_density_min -1.073
_refine_diff_density_rms 0.162
_refine_ls_extinction_method none
_refine_ls_goodness_of_fit_ref 1.018
_refine_ls_hydrogen_treatment constr
_refine_ls_matrix_type full
_refine_ls_number_parameters 670
_refine_ls_number_reflns 9892
_refine_ls_number_restraints 2
_refine_ls_restrained_S_all 1.018
_refine_ls_R_factor_all 0.0814
_refine_ls_R_factor_gt 0.0582
_refine_ls_shift/su_max 0.000
_refine_ls_shift/su_mean 0.000
_refine_ls_structure_factor_coef Fsqd
_refine_ls_weighting_details 'calc w=1/[\s^2^(Fo^2^)+(0.1180P)^2^+2.0421P] where P=(Fo^2^+2Fc^2^)/3'
_refine_ls_weighting_scheme calc
_refine_ls_wR_factor_gt 0.1562
_refine_ls_wR_factor_ref 0.1798
_reflns_number_gt 7547
_reflns_number_total 9892
_reflns_threshold_expression >2sigma(I)
_cod_data_source_file c6gc03096c1.cif
_cod_data_source_block z
_cod_depositor_comments
;
The following automatic conversions were performed:

'_symmetry_cell_setting' value 'Triclinic' changed to 'triclinic'
according to
/usr/data/users/saulius/crontab/automatic-downloads/rss-feeds/RSC/lib/dictionaries/cif_core.dic
dictionary named 'cif_core.dic' version 2.4.2 from 2011-04-26.

Automatic conversion script
Id: cif_fix_values 4268 2015-11-12 08:31:59Z antanas 

 Adding full bibliography for 7227271--7227272.cif.
;
_cod_original_sg_symbol_H-M P-1
_cod_database_code 7227271

loop_
_symmetry_equiv_pos_as_xyz
'x, y, z'
'-x, -y, -z'

loop_
_atom_site_label
_atom_site_type_symbol
_atom_site_fract_x
_atom_site_fract_y
_atom_site_fract_z
_atom_site_U_iso_or_equiv
_atom_site_adp_type
_atom_site_occupancy
_atom_site_symmetry_multiplicity
_atom_site_calc_flag
_atom_site_refinement_flags
Ir1 Ir 0.51889(3) 0.95294(2) 0.257396(16) 0.04497(15) Uani 1 1 d .
Cl1 Cl 0.5743(3) 1.0919(2) 0.18218(13) 0.0702(7) Uani 1 1 d .
O1 O 0.4456(9) 0.7696(7) 0.3469(5) 0.095(3) Uani 1 1 d .
P1 P 0.61164(19) 0.85188(17) 0.20225(12) 0.0454(5) Uani 1 1 d .
P2 P 0.43646(18) 1.06294(16) 0.31426(10) 0.0386(4) Uani 1 1 d .
N1 N 0.8042(9) 1.0019(8) 0.1442(6) 0.087(3) Uani 1 1 d .
N2 N 0.6510(10) 0.9121(8) 0.0656(5) 0.080(3) Uani 1 1 d .
N3 N 0.2478(6) 1.0207(6) 0.2076(3) 0.0519(17) Uani 1 1 d .
N4 N 0.3412(6) 1.1984(6) 0.2302(4) 0.0501(17) Uani 1 1 d .
C1 C 0.5155(9) 0.7138(7) 0.1596(4) 0.055(2) Uani 1 1 d .
C2 C 0.3983(11) 0.6700(9) 0.1704(6) 0.081(3) Uani 1 1 d .
H2A H 0.3684 0.7125 0.1972 0.097 Uiso 1 1 calc R
C3 C 0.3256(14) 0.5652(13) 0.1423(8) 0.119(6) Uani 1 1 d .
H3A H 0.2461 0.5381 0.1499 0.143 Uiso 1 1 calc R
C4 C 0.3643(18) 0.4987(11) 0.1035(7) 0.110(5) Uani 1 1 d .
H4A H 0.3135 0.4269 0.0847 0.132 Uiso 1 1 calc R
C5 C 0.483(2) 0.5426(12) 0.0932(7) 0.118(6) Uani 1 1 d .
H5A H 0.5133 0.4986 0.0678 0.142 Uiso 1 1 calc R
C6 C 0.5573(11) 0.6492(9) 0.1194(6) 0.077(3) Uani 1 1 d .
H6A H 0.6357 0.6780 0.1100 0.093 Uiso 1 1 calc R
C7 C 0.7270(8) 0.8310(8) 0.2589(6) 0.061(2) Uani 1 1 d .
C8 C 0.7947(10) 0.7717(9) 0.2359(7) 0.082(3) Uani 1 1 d .
H8A H 0.7852 0.7473 0.1890 0.098 Uiso 1 1 calc R
C9 C 0.8744(10) 0.7492(11) 0.2814(10) 0.106(5) Uani 1 1 d .
H9A H 0.9177 0.7091 0.2654 0.127 Uiso 1 1 calc R
C10 C 0.8906(13) 0.7863(12) 0.3514(10) 0.111(5) Uani 1 1 d .
H10A H 0.9456 0.7724 0.3824 0.133 Uiso 1 1 calc R
C11 C 0.8274(12) 0.8412(12) 0.3733(8) 0.099(4) Uani 1 1 d .
H11A H 0.8372 0.8641 0.4205 0.119 Uiso 1 1 calc R
C12 C 0.7471(10) 0.8660(9) 0.3290(5) 0.073(3) Uani 1 1 d .
H12A H 0.7057 0.9070 0.3466 0.088 Uiso 1 1 calc R
C13 C 0.6935(9) 0.9239(8) 0.1347(5) 0.059(2) Uani 1 1 d .
C14 C 0.8288(18) 1.0359(15) 0.0773(12) 0.127(7) Uani 1 1 d .
H14A H 0.9001 1.0894 0.0683 0.152 Uiso 1 1 calc R
C15 C 0.7376(18) 0.9816(14) 0.0314(10) 0.115(6) Uani 1 1 d .
H15A H 0.7316 0.9882 -0.0158 0.138 Uiso 1 1 calc R
C16 C 0.5325(15) 0.8435(9) 0.0297(5) 0.081(4) Uani 1 1 d .
C17 C 0.4361(13) 0.8578(11) 0.0481(7) 0.089(4) Uani 1 1 d .
H17A H 0.4439 0.9121 0.0838 0.107 Uiso 1 1 calc R
C18 C 0.3259(17) 0.7916(15) 0.0137(9) 0.123(6) Uani 1 1 d .
H18A H 0.2577 0.8002 0.0260 0.148 Uiso 1 1 calc R
C19 C 0.316(2) 0.7109(15) -0.0399(9) 0.143(8) Uani 1 1 d .
H19A H 0.2407 0.6647 -0.0619 0.171 Uiso 1 1 calc R
C20 C 0.410(3) 0.6976(17) -0.0606(9) 0.153(10) Uani 1 1 d .
H20A H 0.4017 0.6448 -0.0974 0.184 Uiso 1 1 calc R
C21 C 0.521(2) 0.7640(15) -0.0261(8) 0.131(6) Uani 1 1 d .
H21A H 0.5886 0.7565 -0.0397 0.157 Uiso 1 1 calc R
C22 C 0.8818(13) 1.0483(11) 0.2096(9) 0.116(5) Uani 1 1 d .
H22A H 0.8441 1.0098 0.2465 0.174 Uiso 1 1 calc R
H22B H 0.8964 1.1263 0.2181 0.174 Uiso 1 1 calc R
H22C H 0.9563 1.0394 0.2075 0.174 Uiso 1 1 calc R
C23 C 0.3392(7) 1.0026(6) 0.3786(4) 0.0413(17) Uani 1 1 d .
C24 C 0.3819(8) 0.9524(8) 0.4290(5) 0.058(2) Uani 1 1 d .
H24A H 0.4555 0.9466 0.4275 0.070 Uiso 1 1 calc R
C25 C 0.3181(11) 0.9108(10) 0.4813(5) 0.073(3) Uani 1 1 d .
H25A H 0.3479 0.8756 0.5144 0.088 Uiso 1 1 calc R
C26 C 0.2123(13) 0.9202(10) 0.4856(6) 0.087(4) Uani 1 1 d .
H26A H 0.1713 0.8943 0.5226 0.105 Uiso 1 1 calc R
C27 C 0.1648(10) 0.9674(10) 0.4361(7) 0.081(3) Uani 1 1 d .
H27A H 0.0902 0.9705 0.4382 0.097 Uiso 1 1 calc R
C28 C 0.2294(9) 1.0112(8) 0.3820(5) 0.063(2) Uani 1 1 d .
H28A H 0.1990 1.0456 0.3488 0.075 Uiso 1 1 calc R
C29 C 0.5429(7) 1.1919(6) 0.3622(4) 0.0445(18) Uani 1 1 d .
C30 C 0.6632(8) 1.2230(7) 0.3586(5) 0.053(2) Uani 1 1 d .
H30A H 0.6894 1.1801 0.3295 0.063 Uiso 1 1 calc R
C31 C 0.7452(9) 1.3181(9) 0.3984(6) 0.075(3) Uani 1 1 d .
H31A H 0.8261 1.3399 0.3948 0.090 Uiso 1 1 calc R
C32 C 0.7089(12) 1.3791(9) 0.4421(6) 0.082(3) Uani 1 1 d .
H32A H 0.7650 1.4418 0.4693 0.099 Uiso 1 1 calc R
C33 C 0.5884(12) 1.3491(9) 0.4468(6) 0.081(3) Uani 1 1 d .
H33A H 0.5638 1.3930 0.4761 0.097 Uiso 1 1 calc R
C34 C 0.5041(9) 1.2535(8) 0.4077(5) 0.057(2) Uani 1 1 d .
H34A H 0.4234 1.2314 0.4120 0.069 Uiso 1 1 calc R
C35 C 0.4197(8) 1.3128(7) 0.2580(5) 0.051(2) Uani 1 1 d .
C36 C 0.5365(9) 1.3543(8) 0.2495(6) 0.066(3) Uani 1 1 d .
H36A H 0.5693 1.3105 0.2261 0.080 Uiso 1 1 calc R
C37 C 0.6065(12) 1.4640(10) 0.2766(7) 0.092(4) Uani 1 1 d .
H37A H 0.6881 1.4931 0.2741 0.110 Uiso 1 1 calc R
C38 C 0.5541(14) 1.5293(10) 0.3070(7) 0.097(4) Uani 1 1 d .
H38A H 0.5999 1.6035 0.3237 0.117 Uiso 1 1 calc R
C39 C 0.4346(14) 1.4853(10) 0.3129(8) 0.100(4) Uani 1 1 d .
H39A H 0.3998 1.5303 0.3331 0.120 Uiso 1 1 calc R
C40 C 0.3659(10) 1.3761(8) 0.2894(6) 0.076(3) Uani 1 1 d .
H40A H 0.2853 1.3456 0.2944 0.091 Uiso 1 1 calc R
C41 C 0.3374(7) 1.0991(7) 0.2488(4) 0.0455(19) Uani 1 1 d .
C42 C 0.2542(10) 1.1784(10) 0.1752(5) 0.067(3) Uani 1 1 d .
H42A H 0.2389 1.2328 0.1516 0.081 Uiso 1 1 calc R
C43 C 0.1948(9) 1.0684(10) 0.1607(5) 0.067(3) Uani 1 1 d .
H43A H 0.1307 1.0317 0.1260 0.081 Uiso 1 1 calc R
C44 C 0.2078(10) 0.9020(8) 0.2096(6) 0.075(3) Uani 1 1 d .
H44A H 0.2568 0.8863 0.2460 0.112 Uiso 1 1 calc R
H44B H 0.2136 0.8672 0.1660 0.112 Uiso 1 1 calc R
H44C H 0.1262 0.8732 0.2182 0.112 Uiso 1 1 calc R
C45 C 0.4741(9) 0.8408(8) 0.3147(6) 0.063(3) Uani 1 1 d .
S1 S -0.0823(3) 0.7846(2) 0.03021(15) 0.0700(7) Uani 1 1 d .
S2 S 0.9507(4) 1.7802(5) 0.6330(3) 0.1345(18) Uani 1 1 d .
O2 O 0.0356(13) 0.8616(9) 0.0486(7) 0.176(6) Uani 1 1 d .
O3 O -0.1099(12) 0.7804(10) -0.0387(5) 0.140(4) Uani 1 1 d .
O4 O -0.156(2) 0.7941(19) 0.0701(14) 0.337(18) Uani 1 1 d .
O5 O 1.048(2) 1.769(3) 0.6438(8) 0.297(15) Uani 1 1 d .
O6 O 0.8875(9) 1.8149(10) 0.6764(5) 0.119(3) Uani 1 1 d .
O7 O 0.980(2) 1.8690(16) 0.5681(15) 0.313(16) Uani 1 1 d .
F1 F -0.011(3) 0.6253(19) 0.0103(11) 0.298(13) Uani 1 1 d .
F2 F -0.1593(18) 0.5796(10) 0.0385(14) 0.319(16) Uani 1 1 d .
F3 F -0.0230(15) 0.6583(10) 0.1118(6) 0.196(6) Uani 1 1 d .
F4 F 0.819(4) 1.6078(18) 0.609(2) 0.60(4) Uani 1 1 d U
F5 F 0.7645(13) 1.708(2) 0.5449(8) 0.286(13) Uani 1 1 d .
F6 F 0.9036(15) 1.6640(11) 0.5159(8) 0.211(7) Uani 1 1 d U
C01 C -0.0668(17) 0.6561(12) 0.0497(9) 0.104(5) Uani 1 1 d .
C02 C 0.863(3) 1.708(2) 0.5628(12) 0.164(8) Uani 1 1 d U
Cl2 Cl 1.0417(6) 0.5905(6) 0.4094(4) 0.182(2) Uani 1 1 d .
Cl3 Cl 1.1483(6) 0.6547(7) 0.2882(4) 0.209(3) Uani 1 1 d .
C03 C 1.1569(18) 0.616(2) 0.3677(12) 0.204(12) Uani 1 1 d .
H03A H 1.1749 0.5491 0.3647 0.245 Uiso 1 1 calc R
H03B H 1.2246 0.6742 0.3959 0.245 Uiso 1 1 calc R
Cl5 Cl 1.0017(7) 1.3449(6) 0.1576(4) 0.194(3) Uiso 1 1 d .
Cl4 Cl 0.8505(8) 1.4472(8) 0.2077(5) 0.220(3) Uiso 1 1 d .
C04 C 0.886(2) 1.345(2) 0.2158(12) 0.172(8) Uiso 1 1 d .
H04A H 0.8150 1.2768 0.2039 0.206 Uiso 1 1 calc R
H04B H 0.9176 1.3469 0.2638 0.206 Uiso 1 1 calc R

loop_
_atom_site_aniso_label
_atom_site_aniso_U_11
_atom_site_aniso_U_22
_atom_site_aniso_U_33
_atom_site_aniso_U_23
_atom_site_aniso_U_13
_atom_site_aniso_U_12
Ir1 0.0495(2) 0.0394(2) 0.0517(2) 0.01132(13) 0.01609(14) 0.02013(15)
Cl1 0.106(2) 0.0555(13) 0.0688(15) 0.0251(11) 0.0439(14) 0.0416(14)
O1 0.134(7) 0.062(5) 0.117(7) 0.049(5) 0.068(6) 0.049(5)
P1 0.0468(12) 0.0386(11) 0.0558(12) 0.0106(9) 0.0177(10) 0.0183(9)
P2 0.0397(11) 0.0379(10) 0.0397(10) 0.0067(8) 0.0051(8) 0.0164(8)
N1 0.076(7) 0.059(5) 0.146(10) 0.038(6) 0.069(7) 0.029(5)
N2 0.121(8) 0.067(6) 0.086(7) 0.039(5) 0.059(6) 0.058(6)
N3 0.051(4) 0.058(4) 0.045(4) 0.008(3) 0.004(3) 0.019(4)
N4 0.057(4) 0.047(4) 0.049(4) 0.015(3) 0.004(3) 0.022(3)
C1 0.072(6) 0.044(5) 0.047(5) 0.011(4) 0.006(4) 0.019(4)
C2 0.077(8) 0.068(7) 0.077(7) 0.003(6) 0.017(6) 0.003(6)
C3 0.109(11) 0.090(10) 0.101(10) -0.008(8) 0.012(9) -0.024(8)
C4 0.155(15) 0.060(8) 0.073(8) 0.007(6) -0.027(9) 0.005(9)
C5 0.200(19) 0.070(9) 0.084(9) -0.019(7) -0.018(11) 0.066(11)
C6 0.088(8) 0.066(7) 0.079(7) -0.010(5) 0.013(6) 0.033(6)
C7 0.038(5) 0.057(5) 0.092(7) 0.016(5) 0.018(5) 0.020(4)
C8 0.061(7) 0.071(7) 0.116(9) -0.008(6) 0.017(6) 0.031(6)
C9 0.052(7) 0.083(9) 0.185(16) -0.014(9) -0.007(8) 0.038(6)
C10 0.088(10) 0.084(9) 0.153(15) 0.008(9) -0.028(10) 0.036(8)
C11 0.081(9) 0.104(10) 0.107(10) 0.009(8) -0.020(7) 0.039(8)
C12 0.072(7) 0.071(7) 0.070(7) -0.002(5) -0.006(5) 0.025(5)
C13 0.068(6) 0.053(5) 0.070(6) 0.016(4) 0.033(5) 0.030(5)
C14 0.129(14) 0.095(12) 0.22(2) 0.095(13) 0.123(15) 0.071(11)
C15 0.152(16) 0.095(11) 0.145(15) 0.072(11) 0.110(13) 0.068(11)
C16 0.145(12) 0.062(7) 0.059(6) 0.028(5) 0.032(7) 0.057(8)
C17 0.104(10) 0.085(8) 0.075(8) 0.001(6) -0.005(7) 0.037(8)
C18 0.148(15) 0.122(13) 0.112(12) 0.035(11) -0.004(11) 0.068(12)
C19 0.23(3) 0.098(12) 0.078(11) 0.008(9) -0.039(13) 0.057(14)
C20 0.27(3) 0.116(14) 0.065(10) -0.017(9) -0.018(14) 0.074(18)
C21 0.23(2) 0.123(13) 0.070(9) 0.016(9) 0.039(12) 0.091(14)
C22 0.085(9) 0.070(8) 0.164(15) 0.035(9) 0.011(10) -0.006(7)
C23 0.042(4) 0.041(4) 0.041(4) 0.005(3) 0.010(3) 0.014(3)
C24 0.049(5) 0.070(6) 0.055(5) 0.013(4) 0.009(4) 0.020(4)
C25 0.086(8) 0.082(7) 0.052(6) 0.026(5) 0.025(5) 0.025(6)
C26 0.100(10) 0.074(7) 0.066(7) 0.006(6) 0.043(7) 0.001(7)
C27 0.057(6) 0.087(8) 0.096(9) 0.000(7) 0.044(6) 0.015(6)
C28 0.061(6) 0.065(6) 0.064(6) 0.007(5) 0.010(5) 0.026(5)
C29 0.041(5) 0.037(4) 0.051(5) 0.006(3) 0.004(4) 0.011(3)
C30 0.054(5) 0.047(5) 0.056(5) 0.008(4) 0.006(4) 0.019(4)
C31 0.050(6) 0.063(6) 0.097(8) 0.009(6) -0.003(6) 0.008(5)
C32 0.087(9) 0.061(7) 0.079(7) -0.007(6) -0.006(6) 0.012(6)
C33 0.101(9) 0.055(6) 0.074(7) -0.017(5) 0.017(6) 0.017(6)
C34 0.064(6) 0.051(5) 0.058(5) 0.001(4) 0.014(4) 0.023(4)
C35 0.058(6) 0.045(5) 0.061(5) 0.019(4) 0.015(4) 0.026(4)
C36 0.058(6) 0.055(6) 0.090(7) 0.022(5) 0.018(5) 0.022(5)
C37 0.090(9) 0.054(7) 0.117(10) 0.024(7) 0.018(8) 0.009(6)
C38 0.113(11) 0.048(6) 0.118(11) 0.018(6) 0.016(8) 0.015(7)
C39 0.117(11) 0.058(7) 0.137(12) 0.012(7) 0.024(9) 0.044(8)
C40 0.074(7) 0.052(6) 0.110(9) 0.016(6) 0.023(6) 0.030(5)
C41 0.038(4) 0.048(5) 0.046(4) 0.001(4) 0.005(4) 0.012(4)
C42 0.075(7) 0.084(8) 0.054(5) 0.021(5) 0.008(5) 0.042(6)
C43 0.061(6) 0.084(7) 0.058(6) 0.005(5) -0.006(5) 0.033(6)
C44 0.072(7) 0.060(6) 0.080(7) -0.007(5) -0.007(6) 0.018(5)
C45 0.072(7) 0.047(5) 0.082(7) 0.003(5) 0.027(5) 0.033(5)
S1 0.0828(19) 0.0596(15) 0.0693(16) 0.0147(12) 0.0265(14) 0.0237(14)
S2 0.092(3) 0.159(4) 0.168(4) -0.031(3) 0.021(3) 0.073(3)
O2 0.202(13) 0.089(7) 0.149(10) 0.041(7) -0.070(9) -0.023(8)
O3 0.196(12) 0.128(9) 0.096(7) -0.001(6) -0.039(7) 0.081(8)
O4 0.51(4) 0.35(3) 0.46(3) 0.31(3) 0.42(3) 0.37(3)
O5 0.28(2) 0.58(4) 0.158(13) -0.059(19) -0.030(14) 0.34(3)
O6 0.099(7) 0.170(10) 0.112(7) 0.018(7) 0.033(6) 0.075(7)
O7 0.35(3) 0.194(17) 0.53(4) 0.19(2) 0.35(3) 0.157(19)
F1 0.51(4) 0.29(2) 0.270(19) 0.061(17) 0.14(2) 0.33(3)
F2 0.273(18) 0.065(7) 0.51(3) 0.076(12) -0.18(2) -0.012(10)
F3 0.312(17) 0.127(8) 0.144(9) 0.027(7) -0.057(10) 0.098(10)
F4 0.90(7) 0.23(2) 0.98(8) 0.32(3) 0.80(7) 0.35(3)
F5 0.121(10) 0.50(3) 0.177(12) -0.160(17) -0.018(9) 0.090(15)
F6 0.274(16) 0.166(11) 0.213(13) -0.012(9) 0.143(12) 0.081(11)
C01 0.133(13) 0.065(8) 0.108(11) 0.000(7) -0.015(9) 0.042(9)
C02 0.18(2) 0.21(2) 0.131(17) -0.002(13) 0.065(15) 0.098(19)
Cl2 0.168(5) 0.188(6) 0.229(7) 0.051(5) 0.071(5) 0.095(5)
Cl3 0.152(5) 0.236(8) 0.245(8) 0.115(6) 0.059(5) 0.059(5)
C03 0.125(16) 0.28(3) 0.17(2) 0.10(2) 0.077(15) 0.016(17)

loop_
_atom_type_symbol
_atom_type_description
_atom_type_scat_dispersion_real
_atom_type_scat_dispersion_imag
_atom_type_scat_source
C C 0.0033 0.0016 'International Tables Vol C Tables 4.2.6.8 and 6.1.1.4'
H H 0.0000 0.0000 'International Tables Vol C Tables 4.2.6.8 and 6.1.1.4'
Cl Cl 0.1484 0.1585 'International Tables Vol C Tables 4.2.6.8 and 6.1.1.4'
F F 0.0171 0.0103 'International Tables Vol C Tables 4.2.6.8 and 6.1.1.4'
Ir Ir -1.4442 7.9887 'International Tables Vol C Tables 4.2.6.8 and 6.1.1.4'
O O 0.0106 0.0060 'International Tables Vol C Tables 4.2.6.8 and 6.1.1.4'
P P 0.1023 0.0942 'International Tables Vol C Tables 4.2.6.8 and 6.1.1.4'
S S 0.1246 0.1234 'International Tables Vol C Tables 4.2.6.8 and 6.1.1.4'
N N 0.0061 0.0033 'International Tables Vol C Tables 4.2.6.8 and 6.1.1.4'

loop_
_geom_angle_atom_site_label_1
_geom_angle_atom_site_label_2
_geom_angle_atom_site_label_3
_geom_angle
C45 Ir1 P1 86.9(3)
C45 Ir1 P2 94.8(3)
P1 Ir1 P2 176.67(7)
C45 Ir1 Cl1 178.5(3)
P1 Ir1 Cl1 92.05(8)
P2 Ir1 Cl1 86.33(8)
C7 P1 C1 105.7(4)
C7 P1 C13 102.3(5)
C1 P1 C13 104.7(4)
C7 P1 Ir1 113.3(3)
C1 P1 Ir1 116.5(3)
C13 P1 Ir1 112.9(3)
C29 P2 C23 102.1(4)
C29 P2 C41 108.1(4)
C23 P2 C41 103.4(4)
C29 P2 Ir1 115.5(3)
C23 P2 Ir1 118.4(3)
C41 P2 Ir1 108.4(3)
C13 N1 C14 106.2(14)
C13 N1 C22 127.2(10)
C14 N1 C22 126.6(13)
C13 N2 C15 109.7(14)
C13 N2 C16 128.7(9)
C15 N2 C16 121.6(13)
C41 N3 C43 110.3(8)
C41 N3 C44 126.9(8)
C43 N3 C44 122.8(8)
C41 N4 C42 107.9(8)
C41 N4 C35 131.1(7)
C42 N4 C35 120.9(7)
C2 C1 C6 118.5(10)
C2 C1 P1 119.0(8)
C6 C1 P1 122.5(8)
C3 C2 C1 120.6(13)
C3 C2 H2A 119.7
C1 C2 H2A 119.7
C4 C3 C2 122.5(15)
C4 C3 H3A 118.8
C2 C3 H3A 118.8
C3 C4 C5 116.9(13)
C3 C4 H4A 121.5
C5 C4 H4A 121.5
C6 C5 C4 121.6(14)
C6 C5 H5A 119.2
C4 C5 H5A 119.2
C5 C6 C1 119.9(13)
C5 C6 H6A 120.1
C1 C6 H6A 120.1
C12 C7 C8 116.3(10)
C12 C7 P1 120.8(8)
C8 C7 P1 122.7(9)
C9 C8 C7 121.1(12)
C9 C8 H8A 119.5
C7 C8 H8A 119.5
C8 C9 C10 120.1(12)
C8 C9 H9A 120.0
C10 C9 H9A 120.0
C11 C10 C9 119.2(13)
C11 C10 H10A 120.4
C9 C10 H10A 120.4
C10 C11 C12 122.3(14)
C10 C11 H11A 118.8
C12 C11 H11A 118.8
C11 C12 C7 120.9(12)
C11 C12 H12A 119.5
C7 C12 H12A 119.5
N1 C13 N2 107.1(9)
N1 C13 P1 126.2(9)
N2 C13 P1 126.6(8)
C15 C14 N1 110.0(14)
C15 C14 H14A 125.0
N1 C14 H14A 125.0
C14 C15 N2 107.0(17)
C14 C15 H15A 126.5
N2 C15 H15A 126.5
C17 C16 C21 120.3(16)
C17 C16 N2 120.4(10)
C21 C16 N2 119.3(15)
C16 C17 C18 119.1(14)
C16 C17 H17A 120.4
C18 C17 H17A 120.4
C17 C18 C19 119.4(19)
C17 C18 H18A 120.3
C19 C18 H18A 120.3
C20 C19 C18 123(2)
C20 C19 H19A 118.7
C18 C19 H19A 118.7
C19 C20 C21 117.9(19)
C19 C20 H20A 121.1
C21 C20 H20A 121.1
C20 C21 C16 120.6(19)
C20 C21 H21A 119.7
C16 C21 H21A 119.7
N1 C22 H22A 109.5
N1 C22 H22B 109.5
H22A C22 H22B 109.5
N1 C22 H22C 109.5
H22A C22 H22C 109.5
H22B C22 H22C 109.5
C24 C23 C28 118.7(8)
C24 C23 P2 117.2(6)
C28 C23 P2 123.9(7)
C25 C24 C23 121.1(9)
C25 C24 H24A 119.4
C23 C24 H24A 119.4
C26 C25 C24 120.6(11)
C26 C25 H25A 119.7
C24 C25 H25A 119.7
C25 C26 C27 120.5(10)
C25 C26 H26A 119.7
C27 C26 H26A 119.7
C26 C27 C28 119.6(11)
C26 C27 H27A 120.2
C28 C27 H27A 120.2
C23 C28 C27 119.3(10)
C23 C28 H28A 120.3
C27 C28 H28A 120.3
C30 C29 C34 120.0(8)
C30 C29 P2 120.0(6)
C34 C29 P2 119.7(7)
C29 C30 C31 120.0(9)
C29 C30 H30A 120.0
C31 C30 H30A 120.0
C32 C31 C30 120.6(11)
C32 C31 H31A 119.7
C30 C31 H31A 119.7
C31 C32 C33 120.3(10)
C31 C32 H32A 119.8
C33 C32 H32A 119.8
C32 C33 C34 120.3(10)
C32 C33 H33A 119.9
C34 C33 H33A 119.9
C29 C34 C33 118.7(10)
C29 C34 H34A 120.7
C33 C34 H34A 120.7
C36 C35 C40 122.8(9)
C36 C35 N4 121.1(8)
C40 C35 N4 116.0(8)
C35 C36 C37 118.5(10)
C35 C36 H36A 120.7
C37 C36 H36A 120.7
C38 C37 C36 119.5(12)
C38 C37 H37A 120.2
C36 C37 H37A 120.2
C39 C38 C37 120.2(12)
C39 C38 H38A 119.9
C37 C38 H38A 119.9
C40 C39 C38 120.9(12)
C40 C39 H39A 119.6
C38 C39 H39A 119.6
C39 C40 C35 118.0(11)
C39 C40 H40A 121.0
C35 C40 H40A 121.0
N3 C41 N4 107.0(7)
N3 C41 P2 121.6(6)
N4 C41 P2 131.3(6)
C43 C42 N4 109.0(9)
C43 C42 H42A 125.5
N4 C42 H42A 125.5
C42 C43 N3 105.7(8)
C42 C43 H43A 127.2
N3 C43 H43A 127.2
N3 C44 H44A 109.5
N3 C44 H44B 109.5
H44A C44 H44B 109.5
N3 C44 H44C 109.5
H44A C44 H44C 109.5
H44B C44 H44C 109.5
O1 C45 Ir1 177.0(9)
O4 S1 O3 119.2(15)
O4 S1 O2 114.8(17)
O3 S1 O2 107.3(8)
O4 S1 C01 103.7(9)
O3 S1 C01 109.0(7)
O2 S1 C01 101.1(8)
O5 S2 O6 131.5(10)
O5 S2 C02 115.6(12)
O6 S2 C02 110.2(10)
O5 S2 O7 100.0(14)
O6 S2 O7 107.6(8)
C02 S2 O7 73.9(14)
F2 C01 F1 100.0(19)
F2 C01 F3 108(2)
F1 C01 F3 109.7(19)
F2 C01 S1 111.5(14)
F1 C01 S1 113.3(15)
F3 C01 S1 113.8(11)
F5 C02 F6 114(2)
F5 C02 F4 96(3)
F6 C02 F4 100.1(19)
F5 C02 S2 124.2(17)
F6 C02 S2 120(2)
F4 C02 S2 86(2)
Cl2 C03 Cl3 118.8(15)
Cl2 C03 H03A 107.6
Cl3 C03 H03A 107.6
Cl2 C03 H03B 107.6
Cl3 C03 H03B 107.6
H03A C03 H03B 107.0
Cl4 C04 Cl5 111.0(14)
Cl4 C04 H04A 109.4
Cl5 C04 H04A 109.4
Cl4 C04 H04B 109.4
Cl5 C04 H04B 109.4
H04A C04 H04B 108.0

loop_
_geom_bond_atom_site_label_1
_geom_bond_atom_site_label_2
_geom_bond_distance
Ir1 C45 1.846(11)
Ir1 P1 2.309(2)
Ir1 P2 2.319(2)
Ir1 Cl1 2.344(2)
O1 C45 1.118(12)
P1 C7 1.806(10)
P1 C1 1.821(9)
P1 C13 1.828(10)
P2 C29 1.813(8)
P2 C23 1.828(8)
P2 C41 1.864(8)
N1 C13 1.336(13)
N1 C14 1.43(2)
N1 C22 1.452(18)
N2 C13 1.372(14)
N2 C15 1.373(16)
N2 C16 1.455(17)
N3 C41 1.325(10)
N3 C43 1.371(12)
N3 C44 1.436(12)
N4 C41 1.346(10)
N4 C42 1.363(12)
N4 C35 1.464(11)
C1 C2 1.370(15)
C1 C6 1.377(14)
C2 C3 1.356(17)
C2 H2A 0.9300
C3 C4 1.35(2)
C3 H3A 0.9300
C4 C5 1.39(2)
C4 H4A 0.9300
C5 C6 1.368(19)
C5 H5A 0.9300
C6 H6A 0.9300
C7 C12 1.382(14)
C7 C8 1.406(13)
C8 C9 1.370(18)
C8 H8A 0.9300
C9 C10 1.39(2)
C9 H9A 0.9300
C10 C11 1.31(2)
C10 H10A 0.9300
C11 C12 1.378(16)
C11 H11A 0.9300
C12 H12A 0.9300
C14 C15 1.29(2)
C14 H14A 0.9300
C15 H15A 0.9300
C16 C17 1.335(17)
C16 C21 1.409(18)
C17 C18 1.37(2)
C17 H17A 0.9300
C18 C19 1.40(2)
C18 H18A 0.9300
C19 C20 1.32(3)
C19 H19A 0.9300
C20 C21 1.37(3)
C20 H20A 0.9300
C21 H21A 0.9300
C22 H22A 0.9600
C22 H22B 0.9600
C22 H22C 0.9600
C23 C24 1.374(12)
C23 C28 1.389(12)
C24 C25 1.364(13)
C24 H24A 0.9300
C25 C26 1.349(18)
C25 H25A 0.9300
C26 C27 1.364(18)
C26 H26A 0.9300
C27 C28 1.406(15)
C27 H27A 0.9300
C28 H28A 0.9300
C29 C30 1.379(12)
C29 C34 1.389(12)
C30 C31 1.385(13)
C30 H30A 0.9300
C31 C32 1.343(16)
C31 H31A 0.9300
C32 C33 1.386(17)
C32 H32A 0.9300
C33 C34 1.393(14)
C33 H33A 0.9300
C34 H34A 0.9300
C35 C36 1.353(13)
C35 C40 1.379(13)
C36 C37 1.391(15)
C36 H36A 0.9300
C37 C38 1.377(19)
C37 H37A 0.9300
C38 C39 1.372(19)
C38 H38A 0.9300
C39 C40 1.367(16)
C39 H39A 0.9300
C40 H40A 0.9300
C42 C43 1.332(15)
C42 H42A 0.9300
C43 H43A 0.9300
C44 H44A 0.9600
C44 H44B 0.9600
C44 H44C 0.9600
S1 O4 1.284(13)
S1 O3 1.344(10)
S1 O2 1.402(12)
S1 C01 1.804(14)
S2 O5 1.240(15)
S2 O6 1.364(10)
S2 C02 1.64(3)
S2 O7 1.74(2)
F1 C01 1.22(2)
F2 C01 1.18(2)
F3 C01 1.266(16)
F4 C02 1.59(3)
F5 C02 1.21(3)
F6 C02 1.29(2)
Cl2 C03 1.634(19)
Cl3 C03 1.67(2)
C03 H03A 0.9700
C03 H03B 0.9700
Cl5 C04 1.91(2)
Cl4 C04 1.55(2)
C04 H04A 0.9700
C04 H04B 0.9700

loop_
_geom_torsion_atom_site_label_1
_geom_torsion_atom_site_label_2
_geom_torsion_atom_site_label_3
_geom_torsion_atom_site_label_4
_geom_torsion
C45 Ir1 P1 C7 -60.3(5)
P2 Ir1 P1 C7 60.2(13)
Cl1 Ir1 P1 C7 120.8(3)
C45 Ir1 P1 C1 62.7(5)
P2 Ir1 P1 C1 -177(24)
Cl1 Ir1 P1 C1 -116.2(3)
C45 Ir1 P1 C13 -176.0(5)
P2 Ir1 P1 C13 -55.6(13)
Cl1 Ir1 P1 C13 5.1(4)
C45 Ir1 P2 C29 110.7(4)
P1 Ir1 P2 C29 -9.6(13)
Cl1 Ir1 P2 C29 -70.3(3)
C45 Ir1 P2 C23 -10.8(4)
P1 Ir1 P2 C23 -131.0(12)
Cl1 Ir1 P2 C23 168.2(3)
C45 Ir1 P2 C41 -127.9(4)
P1 Ir1 P2 C41 111.8(12)
Cl1 Ir1 P2 C41 51.1(3)
C7 P1 C1 C2 117.5(9)
C13 P1 C1 C2 -134.8(9)
Ir1 P1 C1 C2 -9.4(9)
C7 P1 C1 C6 -59.5(9)
C13 P1 C1 C6 48.2(9)
Ir1 P1 C1 C6 173.6(7)
C6 C1 C2 C3 0.4(18)
P1 C1 C2 C3 -176.8(11)
C1 C2 C3 C4 1(2)
C2 C3 C4 C5 0(2)
C3 C4 C5 C6 -2(2)
C4 C5 C6 C1 3(2)
C2 C1 C6 C5 -2.2(16)
P1 C1 C6 C5 174.8(10)
C1 P1 C7 C12 -123.9(9)
C13 P1 C7 C12 126.7(9)
Ir1 P1 C7 C12 4.9(9)
C1 P1 C7 C8 51.2(9)
C13 P1 C7 C8 -58.2(9)
Ir1 P1 C7 C8 180.0(8)
C12 C7 C8 C9 0.9(16)
P1 C7 C8 C9 -174.4(10)
C7 C8 C9 C10 -1(2)
C8 C9 C10 C11 1(2)
C9 C10 C11 C12 -2(2)
C10 C11 C12 C7 2(2)
C8 C7 C12 C11 -1.4(16)
P1 C7 C12 C11 174.0(10)
C14 N1 C13 N2 -1.2(11)
C22 N1 C13 N2 175.3(11)
C14 N1 C13 P1 -178.3(8)
C22 N1 C13 P1 -1.7(16)
C15 N2 C13 N1 1.6(12)
C16 N2 C13 N1 -175.4(9)
C15 N2 C13 P1 178.7(9)
C16 N2 C13 P1 1.7(14)
C7 P1 C13 N1 -38.7(9)
C1 P1 C13 N1 -148.9(8)
Ir1 P1 C13 N1 83.4(9)
C7 P1 C13 N2 144.7(8)
C1 P1 C13 N2 34.6(9)
Ir1 P1 C13 N2 -93.1(8)
C13 N1 C14 C15 0.4(17)
C22 N1 C14 C15 -176.2(14)
N1 C14 C15 N2 0.6(19)
C13 N2 C15 C14 -1.4(17)
C16 N2 C15 C14 175.9(12)
C13 N2 C16 C17 58.4(15)
C15 N2 C16 C17 -118.3(13)
C13 N2 C16 C21 -123.5(12)
C15 N2 C16 C21 59.8(15)
C21 C16 C17 C18 2.4(19)
N2 C16 C17 C18 -179.6(11)
C16 C17 C18 C19 0(2)
C17 C18 C19 C20 -2(3)
C18 C19 C20 C21 2(3)
C19 C20 C21 C16 0(3)
C17 C16 C21 C20 -2(2)
N2 C16 C21 C20 179.5(14)
C29 P2 C23 C24 -77.1(7)
C41 P2 C23 C24 170.7(7)
Ir1 P2 C23 C24 50.9(7)
C29 P2 C23 C28 98.5(7)
C41 P2 C23 C28 -13.7(8)
Ir1 P2 C23 C28 -133.5(6)
C28 C23 C24 C25 0.5(14)
P2 C23 C24 C25 176.3(8)
C23 C24 C25 C26 -1.4(16)
C24 C25 C26 C27 2.7(18)
C25 C26 C27 C28 -2.9(18)
C24 C23 C28 C27 -0.7(13)
P2 C23 C28 C27 -176.3(7)
C26 C27 C28 C23 2.0(16)
C23 P2 C29 C30 135.1(7)
C41 P2 C29 C30 -116.4(7)
Ir1 P2 C29 C30 5.2(8)
C23 P2 C29 C34 -38.7(8)
C41 P2 C29 C34 69.8(8)
Ir1 P2 C29 C34 -168.6(6)
C34 C29 C30 C31 -2.4(13)
P2 C29 C30 C31 -176.2(8)
C29 C30 C31 C32 1.8(16)
C30 C31 C32 C33 -1.5(18)
C31 C32 C33 C34 1.9(19)
C30 C29 C34 C33 2.8(14)
P2 C29 C34 C33 176.6(8)
C32 C33 C34 C29 -2.5(17)
C41 N4 C35 C36 69.6(13)
C42 N4 C35 C36 -109.4(10)
C41 N4 C35 C40 -114.0(11)
C42 N4 C35 C40 67.0(12)
C40 C35 C36 C37 3.2(16)
N4 C35 C36 C37 179.3(9)
C35 C36 C37 C38 -4.2(18)
C36 C37 C38 C39 2(2)
C37 C38 C39 C40 1(2)
C38 C39 C40 C35 -2(2)
C36 C35 C40 C39 -0.3(17)
N4 C35 C40 C39 -176.6(10)
C43 N3 C41 N4 1.6(10)
C44 N3 C41 N4 -178.1(9)
C43 N3 C41 P2 -175.2(7)
C44 N3 C41 P2 5.1(13)
C42 N4 C41 N3 -2.0(10)
C35 N4 C41 N3 179.0(8)
C42 N4 C41 P2 174.4(7)
C35 N4 C41 P2 -4.6(14)
C29 P2 C41 N3 -177.6(7)
C23 P2 C41 N3 -70.0(7)
Ir1 P2 C41 N3 56.5(7)
C29 P2 C41 N4 6.4(9)
C23 P2 C41 N4 114.1(8)
Ir1 P2 C41 N4 -119.4(8)
C41 N4 C42 C43 1.6(11)
C35 N4 C42 C43 -179.2(8)
N4 C42 C43 N3 -0.6(11)
C41 N3 C43 C42 -0.6(11)
C44 N3 C43 C42 179.1(9)
P1 Ir1 C45 O1 -46(18)
P2 Ir1 C45 O1 137(18)
Cl1 Ir1 C45 O1 0(29)
O4 S1 C01 F2 60(3)
O3 S1 C01 F2 -68(2)
O2 S1 C01 F2 179(2)
O4 S1 C01 F1 171(2)
O3 S1 C01 F1 43(2)
O2 S1 C01 F1 -69(2)
O4 S1 C01 F3 -62(2)
O3 S1 C01 F3 169.7(15)
O2 S1 C01 F3 56.8(17)
O5 S2 C02 F5 179(3)
O6 S2 C02 F5 16(3)
O7 S2 C02 F5 -87(3)
O5 S2 C02 F6 -14(3)
O6 S2 C02 F6 -177.6(19)
O7 S2 C02 F6 79(2)
O5 S2 C02 F4 85(2)
O6 S2 C02 F4 -78.3(15)
O7 S2 C02 F4 178.5(15)
